data_4127298
loop_
_publ_author_name
'Kim, Sangmin'
'Loose, Florian'
'Bezdek, M\'at\'e J'
'Wang, Xiaoping'
'Chirik, Paul J.'

_publ_section_title
;
 Hydrogenation of <i>N</i>-Heteroarenes Using Rhodium Precatalysts:
 Reductive Elimination Leads to Formation of Multimetallic Clusters.
;
_journal_name_full 'Journal of the American Chemical Society'
_journal_paper_doi 10.1021/jacs.9b09540
_journal_year 2019
_chemical_formula_moiety 'C40 H67 Rh5, C2.5 H6'
_chemical_formula_sum 'C42.5 H73 Rh5'
_chemical_formula_weight 1098.55
_chemical_name_common (\h5-C5Me5)4Rh5H7.0.5pentane
_space_group_crystal_system triclinic
_space_group_IT_number 2
_space_group_name_Hall '-P 1'
_space_group_name_H-M_alt 'P -1'
_symmetry_space_group_name_Hall '-P 1'
_symmetry_space_group_name_H-M 'P -1'
_atom_sites_solution_hydrogens mixed
_audit_creation_method SHELXL-2014/7
_cell_angle_alpha 92.034(2)
_cell_angle_beta 111.670(2)
_cell_angle_gamma 111.675(2)
_cell_formula_units_Z 2
_cell_length_a 11.8773(5)
_cell_length_b 13.7328(6)
_cell_length_c 15.6523(7)
_cell_measurement_reflns_used 9239
_cell_measurement_temperature 100(2)
_cell_measurement_theta_max 30.56
_cell_measurement_theta_min 2.74
_cell_volume 2160.73(17)
_computing_cell_refinement 'Bruker SAINT'
_computing_data_collection 'Bruker APEX3'
_computing_data_reduction 'Bruker SAINT'
_computing_structure_refinement 'SHELXL-2014/7 (Sheldrick, 2014)'
_computing_structure_solution 'SHELXT (Sheldrick 2016)'
_diffrn_ambient_temperature 100(2)
_diffrn_measured_fraction_theta_full 0.999
_diffrn_measured_fraction_theta_max 0.996
_diffrn_measurement_device_type 'Bruker D8 Venture Photon 100 CMOS'
_diffrn_measurement_method 'phi and omega scans'
_diffrn_radiation_source 'I\mS microfocus source'
_diffrn_radiation_type MoK\a
_diffrn_radiation_wavelength 0.71073
_diffrn_reflns_av_R_equivalents 0.0293
_diffrn_reflns_av_unetI/netI 0.0188
_diffrn_reflns_Laue_measured_fraction_full 0.999
_diffrn_reflns_Laue_measured_fraction_max 0.996
_diffrn_reflns_limit_h_max 16
_diffrn_reflns_limit_h_min -16
_diffrn_reflns_limit_k_max 19
_diffrn_reflns_limit_k_min -19
_diffrn_reflns_limit_l_max 22
_diffrn_reflns_limit_l_min -20
_diffrn_reflns_number 118002
_diffrn_reflns_point_group_measured_fraction_full 0.999
_diffrn_reflns_point_group_measured_fraction_max 0.996
_diffrn_reflns_theta_full 25.242
_diffrn_reflns_theta_max 30.576
_diffrn_reflns_theta_min 2.739
_exptl_absorpt_coefficient_mu 1.870
_exptl_absorpt_correction_T_max 0.7461
_exptl_absorpt_correction_T_min 0.6940
_exptl_absorpt_correction_type multi-scan
_exptl_absorpt_process_details 'TWINABS BRUKER AXS'
_exptl_crystal_colour brown
_exptl_crystal_density_diffrn 1.688
_exptl_crystal_description block
_exptl_crystal_F_000 1106
_exptl_crystal_size_max 0.173
_exptl_crystal_size_mid 0.171
_exptl_crystal_size_min 0.126
_refine_diff_density_max 1.111
_refine_diff_density_min -0.929
_refine_diff_density_rms 0.119
_refine_ls_extinction_method none
_refine_ls_goodness_of_fit_ref 1.129
_refine_ls_hydrogen_treatment refU
_refine_ls_matrix_type full
_refine_ls_number_parameters 573
_refine_ls_number_reflns 13221
_refine_ls_number_restraints 0
_refine_ls_restrained_S_all 1.129
_refine_ls_R_factor_all 0.0338
_refine_ls_R_factor_gt 0.0272
_refine_ls_shift/su_max 0.002
_refine_ls_shift/su_mean 0.000
_refine_ls_structure_factor_coef Fsqd
_refine_ls_weighting_details 'w=1/[\s^2^(Fo^2^)+(0.0147P)^2^+4.8210P] where P=(Fo^2^+2Fc^2^)/3'
_refine_ls_weighting_scheme calc
_refine_ls_wR_factor_gt 0.0542
_refine_ls_wR_factor_ref 0.0574
_reflns_Friedel_coverage 0.000
_reflns_number_gt 11716
_reflns_number_total 13221
_reflns_threshold_expression 'I > 2\s(I)'
_cod_data_source_file ja9b09540_si_003.cif
_cod_data_source_block Rh5H7_xray
_cod_original_formula_sum 'C42.50 H73 Rh5'
_cod_database_code 4127298
_shelx_shelxl_version_number 2014/7
_shelx_space_group_comment
;
The symmetry employed for this shelxl refinement is uniquely defined
by the following loop, which should always be used as a source of
symmetry information in preference to the above space-group names.
They are only intended as comments.
;
_shelx_estimated_absorpt_t_min 0.738
_shelx_estimated_absorpt_t_max 0.799

loop_
_space_group_symop_operation_xyz
'x, y, z'
'-x, -y, -z'

loop_
_atom_site_label
_atom_site_type_symbol
_atom_site_fract_x
_atom_site_fract_y
_atom_site_fract_z
_atom_site_U_iso_or_equiv
_atom_site_adp_type
_atom_site_occupancy
_atom_site_site_symmetry_order
_atom_site_calc_flag
_atom_site_refinement_flags_posn
_atom_site_refinement_flags_occupancy
_atom_site_disorder_assembly
_atom_site_disorder_group
C1 C 0.6237(2) 0.44703(19) 0.95122(18) 0.0203(5) Uani 1 1 d . . . .
C2 C 0.5531(2) 0.36176(19) 0.98587(16) 0.0170(4) Uani 1 1 d . . . .
C3 C 0.4136(2) 0.32578(19) 0.92784(16) 0.0162(4) Uani 1 1 d . . . .
C4 C 0.3984(2) 0.3902(2) 0.85830(17) 0.0181(4) Uani 1 1 d . . . .
C5 C 0.5289(3) 0.46370(19) 0.87142(18) 0.0214(5) Uani 1 1 d . . . .
C6 C 0.7711(3) 0.5126(2) 0.9907(2) 0.0350(7) Uani 1 1 d . . . .
H6A H 0.8001 0.5227 0.9394 0.050(11) Uiso 1 1 calc R . . .
H6B H 0.8170 0.4755 1.0332 0.039(10) Uiso 1 1 calc R . . .
H6C H 0.7924 0.5825 1.0253 0.048(11) Uiso 1 1 calc R . . .
C7 C 0.6115(3) 0.3223(2) 1.07214(18) 0.0272(6) Uani 1 1 d . . . .
H7A H 0.5650 0.2444 1.0607 0.030(9) Uiso 1 1 calc R . . .
H7B H 0.6017 0.3547 1.1243 0.049(11) Uiso 1 1 calc R . . .
H7C H 0.7060 0.3421 1.0879 0.046(11) Uiso 1 1 calc R . . .
C8 C 0.3049(3) 0.2407(2) 0.94392(19) 0.0242(5) Uani 1 1 d . . . .
H8A H 0.3319 0.1829 0.9637 0.050(11) Uiso 1 1 calc R . . .
H8B H 0.2238 0.2122 0.8856 0.035(9) Uiso 1 1 calc R . . .
H8C H 0.2879 0.2713 0.9929 0.043(10) Uiso 1 1 calc R . . .
C9 C 0.2685(3) 0.3853(2) 0.78861(19) 0.0276(6) Uani 1 1 d . . . .
H9A H 0.2776 0.4049 0.7312 0.043(10) Uiso 1 1 calc R . . .
H9B H 0.2432 0.4353 0.8153 0.051(11) Uiso 1 1 calc R . . .
H9C H 0.1997 0.3125 0.7738 0.040(10) Uiso 1 1 calc R . . .
C10 C 0.5605(4) 0.5476(2) 0.8155(2) 0.0333(7) Uani 1 1 d . . . .
H10A H 0.4857 0.5279 0.7540 0.062(13) Uiso 1 1 calc R . . .
H10B H 0.6404 0.5538 0.8069 0.047(11) Uiso 1 1 calc R . . .
H10C H 0.5762 0.6164 0.8487 0.049(11) Uiso 1 1 calc R . . .
C11 C 0.8297(3) 0.1815(2) 0.8560(2) 0.0286(6) Uani 1 1 d . . . .
C12 C 0.8189(3) 0.1941(2) 0.9420(2) 0.0269(6) Uani 1 1 d . . . .
C13 C 0.7187(3) 0.0987(3) 0.94312(19) 0.0284(6) Uani 1 1 d . . . .
C14 C 0.6680(3) 0.0255(2) 0.8567(2) 0.0283(6) Uani 1 1 d . . . .
C15 C 0.7383(3) 0.0775(3) 0.80398(18) 0.0271(6) Uani 1 1 d . . . .
C16 C 0.9274(4) 0.2595(4) 0.8255(4) 0.0767(18) Uani 1 1 d . . . .
H16A H 0.8919 0.2453 0.7569 0.16(3) Uiso 1 1 calc R . . .
H16B H 1.0116 0.2515 0.8512 0.062(13) Uiso 1 1 calc R . . .
H16C H 0.9426 0.3325 0.8485 0.11(2) Uiso 1 1 calc R . . .
C17 C 0.9067(4) 0.2911(4) 1.0195(4) 0.0776(19) Uani 1 1 d . . . .
H17A H 0.8674 0.2899 1.0648 0.11(2) Uiso 1 1 calc R . . .
H17B H 0.9152 0.3558 0.9931 0.16(3) Uiso 1 1 calc R . . .
H17C H 0.9948 0.2908 1.0511 0.087(17) Uiso 1 1 calc R . . .
C18 C 0.6849(4) 0.0752(6) 1.0250(3) 0.0757(18) Uani 1 1 d . . . .
H18A H 0.5926 0.0226 1.0029 0.12(2) Uiso 1 1 calc R . . .
H18B H 0.6955 0.1412 1.0597 0.17(4) Uiso 1 1 calc R . . .
H18C H 0.7443 0.0464 1.0664 0.069(14) Uiso 1 1 calc R . . .
C19 C 0.5679(4) -0.0875(3) 0.8344(4) 0.086(2) Uani 1 1 d . . . .
H19A H 0.4940 -0.0892 0.8494 0.12(3) Uiso 1 1 calc R . . .
H19B H 0.6098 -0.1303 0.8717 0.12(2) Uiso 1 1 calc R . . .
H19C H 0.5341 -0.1169 0.7675 0.069(15) Uiso 1 1 calc R . . .
C20 C 0.7228(5) 0.0296(5) 0.7108(3) 0.0791(19) Uani 1 1 d . . . .
H20A H 0.7236 0.0823 0.6701 0.078(16) Uiso 1 1 calc R . . .
H20B H 0.6383 -0.0337 0.6818 0.11(2) Uiso 1 1 calc R . . .
H20C H 0.7964 0.0090 0.7195 0.087(17) Uiso 1 1 calc R . . .
C21 C 0.2802(2) -0.00982(19) 0.58135(17) 0.0186(5) Uani 1 1 d . . . .
C22 C 0.2304(2) -0.03659(19) 0.65154(18) 0.0201(5) Uani 1 1 d . . . .
C23 C 0.1669(2) 0.0328(2) 0.6595(2) 0.0262(6) Uani 1 1 d . . . .
C24 C 0.1756(2) 0.1009(2) 0.5937(2) 0.0272(6) Uani 1 1 d . . . .
C25 C 0.2503(3) 0.0778(2) 0.54744(18) 0.0230(5) Uani 1 1 d . . . .
C26 C 0.3479(3) -0.0637(2) 0.54621(18) 0.0223(5) Uani 1 1 d . . . .
H26A H 0.4150 -0.0108 0.5301 0.024(8) Uiso 1 1 calc R . . .
H26B H 0.2821 -0.1189 0.4904 0.039(10) Uiso 1 1 calc R . . .
H26C H 0.3909 -0.0968 0.5951 0.034(9) Uiso 1 1 calc R . . .
C27 C 0.2276(3) -0.1288(2) 0.6998(2) 0.0270(6) Uani 1 1 d . . . .
H27A H 0.2349 -0.1099 0.7632 0.042(10) Uiso 1 1 calc R . . .
H27B H 0.3023 -0.1459 0.7037 0.036(9) Uiso 1 1 calc R . . .
H27C H 0.1438 -0.1910 0.6642 0.041(10) Uiso 1 1 calc R . . .
C28 C 0.0926(3) 0.0241(3) 0.7202(3) 0.0406(8) Uani 1 1 d . . . .
H28A H 0.1446 0.0153 0.7823 0.050(12) Uiso 1 1 calc R . . .
H28B H 0.0067 -0.0379 0.6914 0.061(13) Uiso 1 1 calc R . . .
H28C H 0.0780 0.0892 0.7266 0.038(10) Uiso 1 1 calc R . . .
C29 C 0.1091(3) 0.1759(3) 0.5695(3) 0.0413(9) Uani 1 1 d . . . .
H29A H 0.1664 0.2392 0.5550 0.050(12) Uiso 1 1 calc R . . .
H29B H 0.0933 0.1977 0.6228 0.042(10) Uiso 1 1 calc R . . .
H29C H 0.0241 0.1400 0.5147 0.047(11) Uiso 1 1 calc R . . .
C30 C 0.2844(3) 0.1313(2) 0.47314(19) 0.0338(7) Uani 1 1 d . . . .
H30A H 0.3643 0.1259 0.4731 0.049(11) Uiso 1 1 calc R . . .
H30B H 0.3008 0.2069 0.4861 0.053(12) Uiso 1 1 calc R . . .
H30C H 0.2102 0.0963 0.4117 0.056(12) Uiso 1 1 calc R . . .
C31 C 0.7607(2) 0.43251(19) 0.48613(17) 0.0186(5) Uani 1 1 d . . . .
C32 C 0.8794(3) 0.4364(2) 0.55937(19) 0.0205(5) Uani 1 1 d . . . .
C33 C 0.9264(2) 0.5252(2) 0.63284(18) 0.0207(5) Uani 1 1 d . . . .
C34 C 0.8364(2) 0.57681(19) 0.60466(17) 0.0191(5) Uani 1 1 d . . . .
C35 C 0.7346(2) 0.51993(19) 0.51395(16) 0.0165(4) Uani 1 1 d . . . .
C36 C 0.6815(3) 0.3570(2) 0.39333(19) 0.0294(6) Uani 1 1 d . . . .
H36A H 0.5868 0.3392 0.3749 0.032(9) Uiso 1 1 calc R . . .
H36B H 0.6966 0.2915 0.3982 0.051(11) Uiso 1 1 calc R . . .
H36C H 0.7091 0.3907 0.3461 0.042(10) Uiso 1 1 calc R . . .
C37 C 0.9488(3) 0.3647(2) 0.5574(2) 0.0289(6) Uani 1 1 d . . . .
H37A H 0.8838 0.2955 0.5165 0.050(11) Uiso 1 1 calc R . . .
H37B H 0.9912 0.3542 0.6211 0.046(11) Uiso 1 1 calc R . . .
H37C H 1.0166 0.3979 0.5335 0.039(10) Uiso 1 1 calc R . . .
C38 C 1.0507(3) 0.5619(2) 0.7217(2) 0.0312(6) Uani 1 1 d . . . .
H38A H 1.0380 0.5953 0.7718 0.058(13) Uiso 1 1 calc R . . .
H38B H 1.1250 0.6140 0.7116 0.049(11) Uiso 1 1 calc R . . .
H38C H 1.0703 0.5004 0.7397 0.034(9) Uiso 1 1 calc R . . .
C39 C 0.8511(3) 0.6757(2) 0.6596(2) 0.0290(6) Uani 1 1 d . . . .
H39A H 0.9001 0.6803 0.7267 0.039(10) Uiso 1 1 calc R . . .
H39B H 0.7629 0.6726 0.6483 0.027(8) Uiso 1 1 calc R . . .
H39C H 0.8998 0.7387 0.6400 0.035(9) Uiso 1 1 calc R . . .
C40 C 0.6252(3) 0.5497(2) 0.45574(18) 0.0230(5) Uani 1 1 d . . . .
H40A H 0.5460 0.4847 0.4182 0.027(8) Uiso 1 1 calc R . . .
H40B H 0.6535 0.5948 0.4140 0.037(10) Uiso 1 1 calc R . . .
H40C H 0.6043 0.5891 0.4968 0.027(8) Uiso 1 1 calc R . . .
Rh1 Rh 0.51327(2) 0.30103(2) 0.84024(2) 0.01215(4) Uani 1 1 d . . . .
Rh2 Rh 0.62856(2) 0.16794(2) 0.82446(2) 0.01252(4) Uani 1 1 d . . . .
Rh3 Rh 0.38111(2) 0.13148(2) 0.69631(2) 0.01388(4) Uani 1 1 d . . . .
Rh4 Rh 0.60040(2) 0.29844(2) 0.70240(2) 0.01324(4) Uani 1 1 d . . . .
Rh5 Rh 0.72798(2) 0.41225(2) 0.61587(2) 0.01396(4) Uani 1 1 d . . . .
C1S C 1.0377(5) 0.0255(5) 0.9995(5) 0.0266(11) Uani 0.5005 1 d . P A -1
H1S1 H 1.0180 0.0742 0.9568 0.05(2) Uiso 0.5005 1 calc R P A -1
H1S2 H 1.1226 0.0241 1.0045 0.026(16) Uiso 0.5005 1 calc R P A -1
C2S C 0.9287(6) -0.0852(5) 0.9575(5) 0.0297(12) Uani 0.5 1 d . P A -1
H2S1 H 0.8448 -0.0840 0.9551 0.037(19) Uiso 0.5 1 calc R P A -1
H2S2 H 0.9503 -0.1340 0.9995 0.033(18) Uiso 0.5 1 calc R P A -1
C3S C 0.9060(8) -0.1304(7) 0.8597(6) 0.0409(16) Uani 0.5 1 d . P A -1
H3S1 H 0.8725 -0.0885 0.8156 0.06(3) Uiso 0.5 1 calc R P A -1
H3S2 H 0.8408 -0.2050 0.8404 0.03(2) Uiso 0.5 1 calc R P A -1
H3S3 H 0.9901 -0.1268 0.8599 0.04(2) Uiso 0.5 1 calc R P A -1
C4S C 1.0544(7) 0.0700(6) 1.0961(5) 0.0340(13) Uani 0.5 1 d . P A -1
H4S1 H 0.9720 0.0772 1.0900 0.08(3) Uiso 0.5 1 calc R P A -1
H4S2 H 1.0657 0.0178 1.1370 0.035(19) Uiso 0.5 1 calc R P A -1
C5S C 1.1704(9) 0.1766(7) 1.1432(6) 0.048(2) Uani 0.5 1 d . P A -1
H5S1 H 1.2531 0.1697 1.1525 0.06(2) Uiso 0.5 1 calc R P A -1
H5S2 H 1.1734 0.2004 1.2041 0.04(2) Uiso 0.5 1 calc R P A -1
H5S3 H 1.1600 0.2291 1.1035 0.04(2) Uiso 0.5 1 calc R P A -1
H1M H 0.452(4) 0.275(3) 0.715(3) 0.038(10) Uiso 1 1 d . . . .
H2M H 0.471(4) 0.162(3) 0.825(3) 0.040(10) Uiso 1 1 d . . . .
H3M H 0.654(3) 0.291(3) 0.823(2) 0.035(9) Uiso 1 1 d . . . .
H4M H 0.543(4) 0.162(3) 0.699(3) 0.049(11) Uiso 1 1 d . . . .
H5M H 0.587(7) 0.355(5) 0.596(5) 0.13(2) Uiso 1 1 d . . . .
H6M H 0.695(7) 0.423(6) 0.713(5) 0.15(3) Uiso 1 1 d . . . .
H7M H 0.712(6) 0.305(5) 0.642(4) 0.11(2) Uiso 1 1 d . . . .

loop_
_atom_site_aniso_label
_atom_site_aniso_U_11
_atom_site_aniso_U_22
_atom_site_aniso_U_33
_atom_site_aniso_U_23
_atom_site_aniso_U_13
_atom_site_aniso_U_12
C1 0.0162(11) 0.0158(11) 0.0236(12) -0.0067(9) 0.0081(9) 0.0021(9)
C2 0.0167(10) 0.0187(11) 0.0152(10) -0.0019(8) 0.0053(8) 0.0088(9)
C3 0.0161(10) 0.0182(11) 0.0164(10) 0.0005(8) 0.0077(8) 0.0087(9)
C4 0.0198(11) 0.0213(11) 0.0173(11) 0.0008(9) 0.0080(9) 0.0125(9)
C5 0.0291(13) 0.0150(11) 0.0223(12) -0.0009(9) 0.0152(10) 0.0072(10)
C6 0.0181(12) 0.0277(14) 0.0431(17) -0.0163(13) 0.0111(12) -0.0038(11)
C7 0.0292(14) 0.0372(15) 0.0164(11) 0.0004(10) 0.0033(10) 0.0216(12)
C8 0.0202(12) 0.0263(13) 0.0249(13) 0.0022(10) 0.0125(10) 0.0055(10)
C9 0.0318(14) 0.0373(15) 0.0198(12) 0.0028(11) 0.0056(11) 0.0260(13)
C10 0.055(2) 0.0161(12) 0.0348(16) 0.0058(11) 0.0279(15) 0.0107(12)
C11 0.0157(11) 0.0378(15) 0.0447(17) 0.0253(13) 0.0165(11) 0.0186(11)
C12 0.0158(11) 0.0289(14) 0.0287(13) -0.0047(11) -0.0031(10) 0.0148(10)
C13 0.0203(12) 0.0574(19) 0.0201(12) 0.0187(12) 0.0110(10) 0.0257(13)
C14 0.0216(12) 0.0191(12) 0.0336(15) 0.0102(11) 0.0002(11) 0.0081(10)
C15 0.0361(15) 0.0468(17) 0.0143(11) 0.0077(11) 0.0081(10) 0.0358(14)
C16 0.0270(17) 0.104(4) 0.130(5) 0.094(4) 0.046(2) 0.039(2)
C17 0.036(2) 0.073(3) 0.080(3) -0.047(3) -0.033(2) 0.038(2)
C18 0.051(2) 0.177(6) 0.047(2) 0.073(3) 0.038(2) 0.075(3)
C19 0.042(2) 0.0253(18) 0.116(4) 0.031(2) -0.031(2) -0.0013(16)
C20 0.095(4) 0.165(5) 0.0217(16) 0.005(2) 0.012(2) 0.114(4)
C21 0.0154(10) 0.0135(10) 0.0199(11) -0.0039(8) 0.0025(9) 0.0040(8)
C22 0.0116(10) 0.0164(11) 0.0250(12) -0.0050(9) 0.0052(9) 0.0014(8)
C23 0.0095(10) 0.0222(12) 0.0347(15) -0.0131(10) 0.0040(10) 0.0007(9)
C24 0.0118(11) 0.0201(12) 0.0323(14) -0.0127(10) -0.0063(10) 0.0055(9)
C25 0.0194(11) 0.0164(11) 0.0190(11) -0.0062(9) -0.0052(9) 0.0066(9)
C26 0.0269(13) 0.0184(11) 0.0229(12) 0.0000(9) 0.0119(10) 0.0094(10)
C27 0.0243(13) 0.0216(12) 0.0313(14) 0.0012(10) 0.0147(11) 0.0025(10)
C28 0.0170(13) 0.0378(17) 0.058(2) -0.0170(15) 0.0181(14) 0.0013(12)
C29 0.0228(14) 0.0330(16) 0.0487(19) -0.0140(14) -0.0095(13) 0.0174(13)
C30 0.0462(18) 0.0250(14) 0.0184(13) -0.0007(10) -0.0005(12) 0.0166(13)
C31 0.0231(12) 0.0187(11) 0.0213(11) 0.0089(9) 0.0147(10) 0.0102(9)
C32 0.0214(12) 0.0212(12) 0.0303(13) 0.0128(10) 0.0181(10) 0.0128(10)
C33 0.0145(10) 0.0219(12) 0.0257(12) 0.0097(10) 0.0082(9) 0.0073(9)
C34 0.0187(11) 0.0173(11) 0.0207(11) 0.0055(9) 0.0067(9) 0.0082(9)
C35 0.0158(10) 0.0166(11) 0.0176(11) 0.0059(8) 0.0079(9) 0.0061(9)
C36 0.0430(17) 0.0283(14) 0.0213(13) 0.0026(10) 0.0164(12) 0.0163(13)
C37 0.0316(14) 0.0291(14) 0.0459(17) 0.0183(13) 0.0268(13) 0.0212(12)
C38 0.0164(12) 0.0332(15) 0.0356(16) 0.0119(12) 0.0036(11) 0.0080(11)
C39 0.0323(15) 0.0205(13) 0.0281(14) -0.0012(10) 0.0048(11) 0.0125(11)
C40 0.0222(12) 0.0258(13) 0.0217(12) 0.0076(10) 0.0060(10) 0.0133(10)
Rh1 0.00953(7) 0.01192(8) 0.01396(8) -0.00106(6) 0.00451(6) 0.00395(6)
Rh2 0.00963(7) 0.01472(8) 0.01348(8) 0.00123(6) 0.00432(6) 0.00586(6)
Rh3 0.00869(7) 0.01274(8) 0.01605(8) -0.00313(6) 0.00187(6) 0.00383(6)
Rh4 0.01140(8) 0.01535(8) 0.01329(8) 0.00177(6) 0.00496(6) 0.00607(6)
Rh5 0.01267(8) 0.01595(8) 0.01542(8) 0.00419(6) 0.00652(6) 0.00733(6)
C1S 0.019(3) 0.028(3) 0.036(3) 0.011(3) 0.011(2) 0.013(2)
C2S 0.022(3) 0.030(3) 0.041(4) 0.012(3) 0.014(3) 0.012(2)
C3S 0.034(4) 0.041(4) 0.040(4) 0.002(3) 0.010(3) 0.014(3)
C4S 0.032(3) 0.050(4) 0.037(4) 0.018(3) 0.021(3) 0.027(3)
C5S 0.044(5) 0.046(4) 0.062(5) -0.008(4) 0.023(4) 0.027(4)

loop_
_atom_type_symbol
_atom_type_description
_atom_type_scat_dispersion_real
_atom_type_scat_dispersion_imag
_atom_type_scat_source
C C 0.0034 0.0017 'International Tables Vol C Tables 4.2.6.8 and 6.1.1.4'
H H 0.0000 0.0000 'International Tables Vol C Tables 4.2.6.8 and 6.1.1.4'
Rh Rh -1.1020 0.9352 'International Tables Vol C Tables 4.2.6.8 and 6.1.1.4'

loop_
_geom_angle_atom_site_label_1
_geom_angle_atom_site_label_2
_geom_angle_atom_site_label_3
_geom_angle
_geom_angle_publ_flag
C2 C1 C5 108.2(2) ?
C2 C1 C6 127.5(3) ?
C5 C1 C6 124.3(3) ?
C2 C1 Rh1 71.29(13) ?
C5 C1 Rh1 70.39(13) ?
C6 C1 Rh1 125.36(18) ?
C1 C2 C3 107.9(2) ?
C1 C2 C7 126.4(2) ?
C3 C2 C7 125.5(2) ?
C1 C2 Rh1 71.18(13) ?
C3 C2 Rh1 70.72(13) ?
C7 C2 Rh1 127.66(17) ?
C4 C3 C2 108.2(2) ?
C4 C3 C8 126.9(2) ?
C2 C3 C8 124.7(2) ?
C4 C3 Rh1 71.81(13) ?
C2 C3 Rh1 71.29(13) ?
C8 C3 Rh1 126.11(17) ?
C3 C4 C5 107.6(2) ?
C3 C4 C9 125.5(2) ?
C5 C4 C9 126.8(2) ?
C3 C4 Rh1 70.52(13) ?
C5 C4 Rh1 70.00(13) ?
C9 C4 Rh1 127.72(17) ?
C1 C5 C4 108.1(2) ?
C1 C5 C10 125.8(3) ?
C4 C5 C10 126.1(3) ?
C1 C5 Rh1 71.65(14) ?
C4 C5 Rh1 72.08(13) ?
C10 C5 Rh1 124.81(18) ?
C1 C6 H6A 109.5 ?
C1 C6 H6B 109.5 ?
H6A C6 H6B 109.5 ?
C1 C6 H6C 109.5 ?
H6A C6 H6C 109.5 ?
H6B C6 H6C 109.5 ?
C2 C7 H7A 109.5 ?
C2 C7 H7B 109.5 ?
H7A C7 H7B 109.5 ?
C2 C7 H7C 109.5 ?
H7A C7 H7C 109.5 ?
H7B C7 H7C 109.5 ?
C3 C8 H8A 109.5 ?
C3 C8 H8B 109.5 ?
H8A C8 H8B 109.5 ?
C3 C8 H8C 109.5 ?
H8A C8 H8C 109.5 ?
H8B C8 H8C 109.5 ?
C4 C9 H9A 109.5 ?
C4 C9 H9B 109.5 ?
H9A C9 H9B 109.5 ?
C4 C9 H9C 109.5 ?
H9A C9 H9C 109.5 ?
H9B C9 H9C 109.5 ?
C5 C10 H10A 109.5 ?
C5 C10 H10B 109.5 ?
H10A C10 H10B 109.5 ?
C5 C10 H10C 109.5 ?
H10A C10 H10C 109.5 ?
H10B C10 H10C 109.5 ?
C12 C11 C15 108.4(2) ?
C12 C11 C16 127.2(4) ?
C15 C11 C16 124.3(4) ?
C12 C11 Rh2 72.45(14) ?
C15 C11 Rh2 71.54(14) ?
C16 C11 Rh2 125.5(2) ?
C11 C12 C13 108.1(2) ?
C11 C12 C17 124.3(4) ?
C13 C12 C17 127.5(4) ?
C11 C12 Rh2 70.22(15) ?
C13 C12 Rh2 71.41(14) ?
C17 C12 Rh2 126.8(2) ?
C12 C13 C14 107.9(2) ?
C12 C13 C18 125.1(4) ?
C14 C13 C18 126.6(4) ?
C12 C13 Rh2 71.37(15) ?
C14 C13 Rh2 70.76(14) ?
C18 C13 Rh2 128.9(2) ?
C15 C14 C13 107.3(2) ?
C15 C14 C19 128.4(4) ?
C13 C14 C19 124.1(4) ?
C15 C14 Rh2 70.85(15) ?
C13 C14 Rh2 71.40(16) ?
C19 C14 Rh2 127.2(2) ?
C14 C15 C11 108.3(2) ?
C14 C15 C20 126.0(4) ?
C11 C15 C20 125.6(4) ?
C14 C15 Rh2 71.70(15) ?
C11 C15 Rh2 70.79(14) ?
C20 C15 Rh2 125.0(2) ?
C11 C16 H16A 109.5 ?
C11 C16 H16B 109.5 ?
H16A C16 H16B 109.5 ?
C11 C16 H16C 109.5 ?
H16A C16 H16C 109.5 ?
H16B C16 H16C 109.5 ?
C12 C17 H17A 109.5 ?
C12 C17 H17B 109.5 ?
H17A C17 H17B 109.5 ?
C12 C17 H17C 109.5 ?
H17A C17 H17C 109.5 ?
H17B C17 H17C 109.5 ?
C13 C18 H18A 109.5 ?
C13 C18 H18B 109.5 ?
H18A C18 H18B 109.5 ?
C13 C18 H18C 109.5 ?
H18A C18 H18C 109.5 ?
H18B C18 H18C 109.5 ?
C14 C19 H19A 109.5 ?
C14 C19 H19B 109.5 ?
H19A C19 H19B 109.5 ?
C14 C19 H19C 109.5 ?
H19A C19 H19C 109.5 ?
H19B C19 H19C 109.5 ?
C15 C20 H20A 109.5 ?
C15 C20 H20B 109.5 ?
H20A C20 H20B 109.5 ?
C15 C20 H20C 109.5 ?
H20A C20 H20C 109.5 ?
H20B C20 H20C 109.5 ?
C22 C21 C25 107.7(2) ?
C22 C21 C26 127.0(2) ?
C25 C21 C26 125.3(2) ?
C22 C21 Rh3 71.60(13) ?
C25 C21 Rh3 69.66(13) ?
C26 C21 Rh3 125.50(17) ?
C21 C22 C23 108.0(2) ?
C21 C22 C27 126.6(2) ?
C23 C22 C27 125.0(2) ?
C21 C22 Rh3 70.78(13) ?
C23 C22 Rh3 71.29(14) ?
C27 C22 Rh3 129.49(18) ?
C24 C23 C22 108.4(2) ?
C24 C23 C28 127.0(3) ?
C22 C23 C28 124.4(3) ?
C24 C23 Rh3 71.90(15) ?
C22 C23 Rh3 70.82(13) ?
C28 C23 Rh3 127.98(19) ?
C23 C24 C25 107.8(2) ?
C23 C24 C29 126.7(3) ?
C25 C24 C29 125.3(3) ?
C23 C24 Rh3 70.98(14) ?
C25 C24 Rh3 68.72(14) ?
C29 C24 Rh3 130.01(18) ?
C24 C25 C21 108.1(2) ?
C24 C25 C30 126.0(3) ?
C21 C25 C30 125.8(2) ?
C24 C25 Rh3 73.24(15) ?
C21 C25 Rh3 71.98(14) ?
C30 C25 Rh3 123.10(18) ?
C21 C26 H26A 109.5 ?
C21 C26 H26B 109.5 ?
H26A C26 H26B 109.5 ?
C21 C26 H26C 109.5 ?
H26A C26 H26C 109.5 ?
H26B C26 H26C 109.5 ?
C22 C27 H27A 109.5 ?
C22 C27 H27B 109.5 ?
H27A C27 H27B 109.5 ?
C22 C27 H27C 109.5 ?
H27A C27 H27C 109.5 ?
H27B C27 H27C 109.5 ?
C23 C28 H28A 109.5 ?
C23 C28 H28B 109.5 ?
H28A C28 H28B 109.5 ?
C23 C28 H28C 109.5 ?
H28A C28 H28C 109.5 ?
H28B C28 H28C 109.5 ?
C24 C29 H29A 109.5 ?
C24 C29 H29B 109.5 ?
H29A C29 H29B 109.5 ?
C24 C29 H29C 109.5 ?
H29A C29 H29C 109.5 ?
H29B C29 H29C 109.5 ?
C25 C30 H30A 109.5 ?
C25 C30 H30B 109.5 ?
H30A C30 H30B 109.5 ?
C25 C30 H30C 109.5 ?
H30A C30 H30C 109.5 ?
H30B C30 H30C 109.5 ?
C32 C31 C35 108.0(2) ?
C32 C31 C36 127.0(2) ?
C35 C31 C36 124.8(2) ?
C32 C31 Rh5 70.98(14) ?
C35 C31 Rh5 71.22(13) ?
C36 C31 Rh5 126.87(18) ?
C33 C32 C31 108.2(2) ?
C33 C32 C37 125.3(2) ?
C31 C32 C37 126.4(3) ?
C33 C32 Rh5 70.74(14) ?
C31 C32 Rh5 71.22(13) ?
C37 C32 Rh5 126.83(17) ?
C32 C33 C34 107.8(2) ?
C32 C33 C38 126.5(2) ?
C34 C33 C38 125.6(2) ?
C32 C33 Rh5 71.42(14) ?
C34 C33 Rh5 70.91(14) ?
C38 C33 Rh5 125.34(19) ?
C35 C34 C33 108.1(2) ?
C35 C34 C39 126.3(2) ?
C33 C34 C39 125.5(2) ?
C35 C34 Rh5 71.72(13) ?
C33 C34 Rh5 70.89(14) ?
C39 C34 Rh5 125.01(19) ?
C34 C35 C31 107.8(2) ?
C34 C35 C40 126.2(2) ?
C31 C35 C40 125.8(2) ?
C34 C35 Rh5 70.51(13) ?
C31 C35 Rh5 70.91(13) ?
C40 C35 Rh5 126.89(17) ?
C31 C36 H36A 109.5 ?
C31 C36 H36B 109.5 ?
H36A C36 H36B 109.5 ?
C31 C36 H36C 109.5 ?
H36A C36 H36C 109.5 ?
H36B C36 H36C 109.5 ?
C32 C37 H37A 109.5 ?
C32 C37 H37B 109.5 ?
H37A C37 H37B 109.5 ?
C32 C37 H37C 109.5 ?
H37A C37 H37C 109.5 ?
H37B C37 H37C 109.5 ?
C33 C38 H38A 109.5 ?
C33 C38 H38B 109.5 ?
H38A C38 H38B 109.5 ?
C33 C38 H38C 109.5 ?
H38A C38 H38C 109.5 ?
H38B C38 H38C 109.5 ?
C34 C39 H39A 109.5 ?
C34 C39 H39B 109.5 ?
H39A C39 H39B 109.5 ?
C34 C39 H39C 109.5 ?
H39A C39 H39C 109.5 ?
H39B C39 H39C 109.5 ?
C35 C40 H40A 109.5 ?
C35 C40 H40B 109.5 ?
H40A C40 H40B 109.5 ?
C35 C40 H40C 109.5 ?
H40A C40 H40C 109.5 ?
H40B C40 H40C 109.5 ?
C5 Rh1 C3 63.38(9) y
C5 Rh1 C1 37.96(10) y
C3 Rh1 C1 63.15(9) y
C5 Rh1 C2 63.32(9) y
C3 Rh1 C2 37.99(8) y
C1 Rh1 C2 37.53(9) y
C5 Rh1 C4 37.92(9) y
C3 Rh1 C4 37.66(9) y
C1 Rh1 C4 63.16(9) y
C2 Rh1 C4 63.17(9) y
C5 Rh1 Rh3 139.23(7) y
C3 Rh1 Rh3 119.11(6) y
C1 Rh1 Rh3 176.08(7) y
C2 Rh1 Rh3 146.22(7) y
C4 Rh1 Rh3 116.34(6) y
C5 Rh1 Rh2 149.69(7) y
C3 Rh1 Rh2 135.51(6) y
C1 Rh1 Rh2 120.67(7) y
C2 Rh1 Rh2 114.61(6) y
C4 Rh1 Rh2 171.56(7) y
Rh3 Rh1 Rh2 60.409(7) y
C5 Rh1 Rh4 106.14(7) y
C3 Rh1 Rh4 164.58(6) y
C1 Rh1 Rh4 116.42(7) y
C2 Rh1 Rh4 149.77(6) y
C4 Rh1 Rh4 127.19(6) y
Rh3 Rh1 Rh4 60.462(7) y
Rh2 Rh1 Rh4 59.178(6) y
C5 Rh1 H1M 102.2(11) y
C3 Rh1 H1M 128.5(12) y
C1 Rh1 H1M 134.6(12) y
C2 Rh1 H1M 162.7(11) y
C4 Rh1 H1M 99.6(11) y
Rh3 Rh1 H1M 41.5(11) y
Rh2 Rh1 H1M 82.7(11) y
Rh4 Rh1 H1M 39.6(11) y
C5 Rh1 H2M 166.3(12) y
C3 Rh1 H2M 103.3(12) y
C1 Rh1 H2M 140.7(12) y
C2 Rh1 H2M 108.5(12) y
C4 Rh1 H2M 129.3(12) y
Rh3 Rh1 H2M 42.9(12) y
Rh2 Rh1 H2M 42.6(12) y
Rh4 Rh1 H2M 86.3(12) y
H1M Rh1 H2M 83.6(16) y
C5 Rh1 H3M 115.6(11) y
C3 Rh1 H3M 153.0(11) y
C1 Rh1 H3M 98.8(11) y
C2 Rh1 H3M 115.6(11) y
C4 Rh1 H3M 153.0(11) y
Rh3 Rh1 H3M 80.2(11) y
Rh2 Rh1 H3M 35.3(11) y
Rh4 Rh1 H3M 40.4(11) y
H1M Rh1 H3M 78.5(16) y
H2M Rh1 H3M 77.5(16) y
C11 Rh2 C15 37.67(12) y
C11 Rh2 C14 62.91(10) y
C15 Rh2 C14 37.45(11) y
C11 Rh2 C12 37.33(11) y
C15 Rh2 C12 62.54(10) y
C14 Rh2 C12 62.77(10) y
C11 Rh2 C13 62.53(10) y
C15 Rh2 C13 62.65(10) y
C14 Rh2 C13 37.83(11) y
C12 Rh2 C13 37.22(11) y
C11 Rh2 Rh4 102.21(7) y
C15 Rh2 Rh4 112.47(7) y
C14 Rh2 Rh4 146.77(8) y
C12 Rh2 Rh4 124.34(8) y
C13 Rh2 Rh4 161.56(8) y
C11 Rh2 Rh1 136.96(8) y
C15 Rh2 Rh1 171.99(8) y
C14 Rh2 Rh1 150.38(8) y
C12 Rh2 Rh1 117.03(7) y
C13 Rh2 Rh1 122.44(8) y
Rh4 Rh2 Rh1 60.599(7) y
C11 Rh2 Rh3 149.69(8) y
C15 Rh2 Rh3 121.83(7) y
C14 Rh2 Rh3 116.52(7) y
C12 Rh2 Rh3 172.74(8) y
C13 Rh2 Rh3 137.67(8) y
Rh4 Rh2 Rh3 60.656(7) y
Rh1 Rh2 Rh3 59.573(7) y
C11 Rh2 H2M 167.7(11) y
C15 Rh2 H2M 146.5(11) y
C14 Rh2 H2M 114.4(11) y
C12 Rh2 H2M 130.3(11) y
C13 Rh2 H2M 107.5(11) y
Rh4 Rh2 H2M 86.1(11) y
Rh1 Rh2 H2M 40.5(11) y
Rh3 Rh2 H2M 42.6(11) y
C11 Rh2 H3M 99.2(12) y
C15 Rh2 H3M 131.1(12) y
C14 Rh2 H3M 160.2(13) y
C12 Rh2 H3M 98.0(13) y
C13 Rh2 H3M 128.0(13) y
Rh4 Rh2 H3M 40.0(12) y
Rh1 Rh2 H3M 41.1(12) y
Rh3 Rh2 H3M 83.1(12) y
H2M Rh2 H3M 81.2(17) y
C11 Rh2 H4M 109.5(12) y
C15 Rh2 H4M 94.0(12) y
C14 Rh2 H4M 113.8(12) y
C12 Rh2 H4M 146.4(12) y
C13 Rh2 H4M 151.6(12) y
Rh4 Rh2 H4M 39.9(12) y
Rh1 Rh2 H4M 82.8(12) y
Rh3 Rh2 H4M 40.9(12) y
H2M Rh2 H4M 82.7(17) y
H3M Rh2 H4M 79.0(17) y
C25 Rh3 C21 38.36(9) y
C25 Rh3 C22 63.58(10) y
C21 Rh3 C22 37.62(9) y
C25 Rh3 C23 63.31(11) y
C21 Rh3 C23 63.16(9) y
C22 Rh3 C23 37.89(9) y
C25 Rh3 C24 38.04(10) y
C21 Rh3 C24 63.26(9) y
C22 Rh3 C24 62.82(10) y
C23 Rh3 C24 37.12(11) y
C25 Rh3 Rh1 143.87(7) y
C21 Rh3 Rh1 177.38(6) y
C22 Rh3 Rh1 142.44(7) y
C23 Rh3 Rh1 118.52(7) y
C24 Rh3 Rh1 119.33(7) y
C25 Rh3 Rh2 143.26(7) y
C21 Rh3 Rh2 117.38(6) y
C22 Rh3 Rh2 116.79(7) y
C23 Rh3 Rh2 141.72(8) y
C24 Rh3 Rh2 178.56(8) y
Rh1 Rh3 Rh2 60.018(7) y
C25 Rh3 Rh4 104.09(8) y
C21 Rh3 Rh4 119.14(7) y
C22 Rh3 Rh4 154.87(6) y
C23 Rh3 Rh4 158.13(8) y
C24 Rh3 Rh4 122.05(8) y
Rh1 Rh3 Rh4 60.175(7) y
Rh2 Rh3 Rh4 58.959(7) y
C25 Rh3 H1M 105.2(11) y
C21 Rh3 H1M 140.3(11) y
C22 Rh3 H1M 160.3(11) y
C23 Rh3 H1M 123.3(11) y
C24 Rh3 H1M 98.2(11) y
Rh1 Rh3 H1M 41.0(11) y
Rh2 Rh3 H1M 82.1(11) y
Rh4 Rh3 H1M 39.5(11) y
C25 Rh3 H2M 171.2(11) y
C21 Rh3 H2M 137.3(11) y
C22 Rh3 H2M 108.6(11) y
C23 Rh3 H2M 108.2(11) y
C24 Rh3 H2M 136.0(11) y
Rh1 Rh3 H2M 40.8(11) y
Rh2 Rh3 H2M 42.6(11) y
Rh4 Rh3 H2M 84.7(11) y
H1M Rh3 H2M 81.0(16) y
C25 Rh3 H4M 103.6(13) y
C21 Rh3 H4M 94.4(12) y
C22 Rh3 H4M 119.8(12) y
C23 Rh3 H4M 156.7(13) y
C24 Rh3 H4M 139.7(13) y
Rh1 Rh3 H4M 83.7(13) y
Rh2 Rh3 H4M 41.8(13) y
Rh4 Rh3 H4M 38.6(12) y
H1M Rh3 H4M 77.6(17) y
H2M Rh3 H4M 83.5(17) y
Rh5 Rh4 Rh2 139.142(9) y
Rh5 Rh4 Rh1 145.351(9) y
Rh2 Rh4 Rh1 60.223(7) y
Rh5 Rh4 Rh3 149.203(10) y
Rh2 Rh4 Rh3 60.385(7) y
Rh1 Rh4 Rh3 59.363(7) y
Rh5 Rh4 H1M 136.7(12) y
Rh2 Rh4 H1M 84.0(12) y
Rh1 Rh4 H1M 40.2(12) y
Rh3 Rh4 H1M 40.6(12) y
Rh5 Rh4 H3M 130.0(11) y
Rh2 Rh4 H3M 35.6(11) y
Rh1 Rh4 H3M 41.9(11) y
Rh3 Rh4 H3M 80.2(11) y
H1M Rh4 H3M 80.5(16) y
Rh5 Rh4 H4M 130.2(13) y
Rh2 Rh4 H4M 42.5(13) y
Rh1 Rh4 H4M 84.1(13) y
Rh3 Rh4 H4M 40.2(13) y
H1M Rh4 H4M 80.3(17) y
H3M Rh4 H4M 77.2(17) y
Rh5 Rh4 H5M 35(2) y
Rh2 Rh4 H5M 161(2) y
Rh1 Rh4 H5M 137(2) y
Rh3 Rh4 H5M 118(2) y
H1M Rh4 H5M 106(2) y
H3M Rh4 H5M 160(2) y
H4M Rh4 H5M 122(2) y
Rh5 Rh4 H6M 42(3) y
Rh2 Rh4 H6M 129(3) y
Rh1 Rh4 H6M 104(3) y
Rh3 Rh4 H6M 156(2) y
H1M Rh4 H6M 115(3) y
H3M Rh4 H6M 99(3) y
H4M Rh4 H6M 163(3) y
H5M Rh4 H6M 61(3) y
Rh5 Rh4 H7M 35.9(18) y
Rh2 Rh4 H7M 107.9(18) y
Rh1 Rh4 H7M 161.0(18) y
Rh3 Rh4 H7M 130.3(18) y
H1M Rh4 H7M 159(2) y
H3M Rh4 H7M 120(2) y
H4M Rh4 H7M 96(2) y
H5M Rh4 H7M 58(3) y
H6M Rh4 H7M 71(3) y
C33 Rh5 C34 38.20(9) ?
C33 Rh5 C32 37.84(10) ?
C34 Rh5 C32 63.45(9) ?
C33 Rh5 C31 63.38(10) ?
C34 Rh5 C31 63.34(9) ?
C32 Rh5 C31 37.80(9) ?
C33 Rh5 C35 63.48(9) ?
C34 Rh5 C35 37.78(9) ?
C32 Rh5 C35 63.29(9) ?
C31 Rh5 C35 37.87(9) ?
C33 Rh5 Rh4 143.37(7) ?
C34 Rh5 Rh4 144.68(7) ?
C32 Rh5 Rh4 146.21(6) ?
C31 Rh5 Rh4 149.38(7) ?
C35 Rh5 Rh4 148.40(6) ?
C33 Rh5 H5M 168(3) ?
C34 Rh5 H5M 129(3) ?
C32 Rh5 H5M 145(3) ?
C31 Rh5 H5M 112(3) ?
C35 Rh5 H5M 106(3) ?
Rh4 Rh5 H5M 45(3) ?
C33 Rh5 H6M 114(2) ?
C34 Rh5 H6M 106(2) ?
C32 Rh5 H6M 148(2) ?
C31 Rh5 H6M 166(2) ?
C35 Rh5 H6M 128(2) ?
Rh4 Rh5 H6M 39(2) ?
H5M Rh5 H6M 67(3) ?
C33 Rh5 H7M 118(2) ?
C34 Rh5 H7M 156(2) ?
C32 Rh5 H7M 100(2) ?
C31 Rh5 H7M 115(2) ?
C35 Rh5 H7M 151(2) ?
Rh4 Rh5 H7M 47(2) ?
H5M Rh5 H7M 74(3) ?
H6M Rh5 H7M 79(3) ?
C2S C1S C4S 113.4(5) ?
C2S C1S H1S1 108.9 ?
C4S C1S H1S1 108.9 ?
C2S C1S H1S2 108.9 ?
C4S C1S H1S2 108.9 ?
H1S1 C1S H1S2 107.7 ?
C1S C2S C3S 114.7(6) ?
C1S C2S H2S1 108.6 ?
C3S C2S H2S1 108.6 ?
C1S C2S H2S2 108.6 ?
C3S C2S H2S2 108.6 ?
H2S1 C2S H2S2 107.6 ?
C2S C3S H3S1 109.5 ?
C2S C3S H3S2 109.5 ?
H3S1 C3S H3S2 109.5 ?
C2S C3S H3S3 109.5 ?
H3S1 C3S H3S3 109.5 ?
H3S2 C3S H3S3 109.5 ?
C5S C4S C1S 114.3(6) ?
C5S C4S H4S1 108.7 ?
C1S C4S H4S1 108.7 ?
C5S C4S H4S2 108.7 ?
C1S C4S H4S2 108.7 ?
H4S1 C4S H4S2 107.6 ?
C4S C5S H5S1 109.5 ?
C4S C5S H5S2 109.5 ?
H5S1 C5S H5S2 109.5 ?
C4S C5S H5S3 109.5 ?
H5S1 C5S H5S3 109.5 ?
H5S2 C5S H5S3 109.5 ?

loop_
_geom_bond_atom_site_label_1
_geom_bond_atom_site_label_2
_geom_bond_distance
_geom_bond_publ_flag
Rh1 H1M 1.78(4) y
Rh1 H2M 1.77(4) y
Rh1 H3M 1.83(3) y
Rh2 H2M 1.85(4) y
Rh2 H3M 1.61(3) y
Rh2 H4M 1.83(4) y
Rh3 H1M 1.80(4) y
Rh3 H2M 1.85(4) y
Rh3 H4M 1.79(4) y
Rh4 H1M 1.76(4) y
Rh4 H3M 1.78(3) y
Rh4 H4M 1.73(4) y
Rh4 H5M 1.84(7) y
Rh4 H6M 1.63(7) y
Rh4 H7M 1.87(6) y
Rh5 H5M 1.47(7) y
Rh5 H6M 1.72(7) y
Rh5 H7M 1.51(6) y
Rh1 Rh3 2.6975(3) y
Rh1 Rh2 2.7098(3) y
Rh1 Rh4 2.7199(3) y
Rh2 Rh4 2.6810(3) y
Rh2 Rh3 2.7204(3) y
Rh3 Rh4 2.7277(3) y
Rh4 Rh5 2.5475(3) y
C1 C2 1.422(4) ?
C1 C5 1.432(4) ?
C1 C6 1.502(4) ?
C1 Rh1 2.210(2) ?
C2 C3 1.437(3) ?
C2 C7 1.495(4) ?
C2 Rh1 2.212(2) ?
C3 C4 1.429(3) ?
C3 C8 1.497(3) ?
C3 Rh1 2.204(2) ?
C4 C5 1.435(4) ?
C4 C9 1.501(3) ?
C4 Rh1 2.221(2) ?
C5 C10 1.494(4) ?
C5 Rh1 2.194(2) ?
C6 H6A 0.9800 ?
C6 H6B 0.9800 ?
C6 H6C 0.9800 ?
C7 H7A 0.9800 ?
C7 H7B 0.9800 ?
C7 H7C 0.9800 ?
C8 H8A 0.9800 ?
C8 H8B 0.9800 ?
C8 H8C 0.9800 ?
C9 H9A 0.9800 ?
C9 H9B 0.9800 ?
C9 H9C 0.9800 ?
C10 H10A 0.9800 ?
C10 H10B 0.9800 ?
C10 H10C 0.9800 ?
C11 C12 1.409(4) ?
C11 C15 1.415(4) ?
C11 C16 1.500(4) ?
C11 Rh2 2.187(2) ?
C12 C13 1.414(4) ?
C12 C17 1.502(4) ?
C12 Rh2 2.215(2) ?
C13 C14 1.434(4) ?
C13 C18 1.491(4) ?
C13 Rh2 2.216(3) ?
C14 C15 1.414(4) ?
C14 C19 1.495(4) ?
C14 Rh2 2.207(3) ?
C15 C20 1.495(4) ?
C15 Rh2 2.196(2) ?
C16 H16A 0.9800 ?
C16 H16B 0.9800 ?
C16 H16C 0.9800 ?
C17 H17A 0.9800 ?
C17 H17B 0.9800 ?
C17 H17C 0.9800 ?
C18 H18A 0.9800 ?
C18 H18B 0.9800 ?
C18 H18C 0.9800 ?
C19 H19A 0.9800 ?
C19 H19B 0.9800 ?
C19 H19C 0.9800 ?
C20 H20A 0.9800 ?
C20 H20B 0.9800 ?
C20 H20C 0.9800 ?
C21 C22 1.428(4) ?
C21 C25 1.442(3) ?
C21 C26 1.494(3) ?
C21 Rh3 2.209(2) ?
C22 C23 1.444(4) ?
C22 C27 1.493(4) ?
C22 Rh3 2.220(2) ?
C23 C24 1.421(4) ?
C23 C28 1.498(4) ?
C23 Rh3 2.226(2) ?
C24 C25 1.441(4) ?
C24 C29 1.496(4) ?
C24 Rh3 2.238(2) ?
C25 C30 1.498(4) ?
C25 Rh3 2.178(2) ?
C26 H26A 0.9800 ?
C26 H26B 0.9800 ?
C26 H26C 0.9800 ?
C27 H27A 0.9800 ?
C27 H27B 0.9800 ?
C27 H27C 0.9800 ?
C28 H28A 0.9800 ?
C28 H28B 0.9800 ?
C28 H28C 0.9800 ?
C29 H29A 0.9800 ?
C29 H29B 0.9800 ?
C29 H29C 0.9800 ?
C30 H30A 0.9800 ?
C30 H30B 0.9800 ?
C30 H30C 0.9800 ?
C31 C32 1.432(4) ?
C31 C35 1.437(3) ?
C31 C36 1.495(4) ?
C31 Rh5 2.212(2) ?
C32 C33 1.430(4) ?
C32 C37 1.505(3) ?
C32 Rh5 2.209(2) ?
C33 C34 1.440(3) ?
C33 C38 1.501(4) ?
C33 Rh5 2.200(2) ?
C34 C35 1.430(3) ?
C34 C39 1.499(4) ?
C34 Rh5 2.200(2) ?
C35 C40 1.493(3) ?
C35 Rh5 2.216(2) ?
C36 H36A 0.9800 ?
C36 H36B 0.9800 ?
C36 H36C 0.9800 ?
C37 H37A 0.9800 ?
C37 H37B 0.9800 ?
C37 H37C 0.9800 ?
C38 H38A 0.9800 ?
C38 H38B 0.9800 ?
C38 H38C 0.9800 ?
C39 H39A 0.9800 ?
C39 H39B 0.9800 ?
C39 H39C 0.9800 ?
C40 H40A 0.9800 ?
C40 H40B 0.9800 ?
C40 H40C 0.9800 ?
C1S C2S 1.506(10) ?
C1S C4S 1.524(10) ?
C1S H1S1 0.9900 ?
C1S H1S2 0.9900 ?
C2S C3S 1.518(10) ?
C2S H2S1 0.9900 ?
C2S H2S2 0.9900 ?
C3S H3S1 0.9800 ?
C3S H3S2 0.9800 ?
C3S H3S3 0.9800 ?
C4S C5S 1.506(11) ?
C4S H4S1 0.9900 ?
C4S H4S2 0.9900 ?
C5S H5S1 0.9800 ?
C5S H5S2 0.9800 ?
C5S H5S3 0.9800 ?

loop_
_geom_torsion_atom_site_label_1
_geom_torsion_atom_site_label_2
_geom_torsion_atom_site_label_3
_geom_torsion_atom_site_label_4
_geom_torsion
C5 C1 C2 C3 -0.5(3)
C6 C1 C2 C3 177.8(2)
Rh1 C1 C2 C3 -61.55(16)
C5 C1 C2 C7 -175.5(2)
C6 C1 C2 C7 2.7(4)
Rh1 C1 C2 C7 123.4(2)
C5 C1 C2 Rh1 61.05(16)
C6 C1 C2 Rh1 -120.7(3)
C1 C2 C3 C4 -0.9(3)
C7 C2 C3 C4 174.2(2)
Rh1 C2 C3 C4 -62.71(16)
C1 C2 C3 C8 -176.7(2)
C7 C2 C3 C8 -1.6(4)
Rh1 C2 C3 C8 121.5(2)
C1 C2 C3 Rh1 61.85(16)
C7 C2 C3 Rh1 -123.1(2)
C2 C3 C4 C5 1.9(3)
C8 C3 C4 C5 177.6(2)
Rh1 C3 C4 C5 -60.48(16)
C2 C3 C4 C9 -174.6(2)
C8 C3 C4 C9 1.1(4)
Rh1 C3 C4 C9 123.0(2)
C2 C3 C4 Rh1 62.38(16)
C8 C3 C4 Rh1 -121.9(2)
C2 C1 C5 C4 1.7(3)
C6 C1 C5 C4 -176.7(2)
Rh1 C1 C5 C4 63.30(16)
C2 C1 C5 C10 178.2(2)
C6 C1 C5 C10 -0.1(4)
Rh1 C1 C5 C10 -120.1(2)
C2 C1 C5 Rh1 -61.62(16)
C6 C1 C5 Rh1 120.0(2)
C3 C4 C5 C1 -2.2(3)
C9 C4 C5 C1 174.2(2)
Rh1 C4 C5 C1 -63.02(16)
C3 C4 C5 C10 -178.7(2)
C9 C4 C5 C10 -2.3(4)
Rh1 C4 C5 C10 120.4(2)
C3 C4 C5 Rh1 60.82(16)
C9 C4 C5 Rh1 -122.7(2)
C15 C11 C12 C13 -1.2(3)
C16 C11 C12 C13 -176.6(3)
Rh2 C11 C12 C13 61.73(18)
C15 C11 C12 C17 175.4(3)
C16 C11 C12 C17 0.0(5)
Rh2 C11 C12 C17 -121.7(3)
C15 C11 C12 Rh2 -62.93(17)
C16 C11 C12 Rh2 121.7(3)
C11 C12 C13 C14 0.7(3)
C17 C12 C13 C14 -175.8(3)
Rh2 C12 C13 C14 61.67(18)
C11 C12 C13 C18 174.0(3)
C17 C12 C13 C18 -2.5(5)
Rh2 C12 C13 C18 -125.0(3)
C11 C12 C13 Rh2 -60.97(18)
C17 C12 C13 Rh2 122.6(3)
C12 C13 C14 C15 0.1(3)
C18 C13 C14 C15 -173.1(3)
Rh2 C13 C14 C15 62.13(17)
C12 C13 C14 C19 175.1(3)
C18 C13 C14 C19 1.9(5)
Rh2 C13 C14 C19 -122.9(3)
C12 C13 C14 Rh2 -62.06(18)
C18 C13 C14 Rh2 124.8(3)
C13 C14 C15 C11 -0.8(3)
C19 C14 C15 C11 -175.5(3)
Rh2 C14 C15 C11 61.68(17)
C13 C14 C15 C20 177.1(3)
C19 C14 C15 C20 2.4(5)
Rh2 C14 C15 C20 -120.4(3)
C13 C14 C15 Rh2 -62.49(18)
C19 C14 C15 Rh2 122.8(3)
C12 C11 C15 C14 1.3(3)
C16 C11 C15 C14 176.8(3)
Rh2 C11 C15 C14 -62.26(18)
C12 C11 C15 C20 -176.7(3)
C16 C11 C15 C20 -1.1(4)
Rh2 C11 C15 C20 119.8(3)
C12 C11 C15 Rh2 63.52(18)
C16 C11 C15 Rh2 -120.9(3)
C25 C21 C22 C23 1.3(3)
C26 C21 C22 C23 -177.0(2)
Rh3 C21 C22 C23 61.95(16)
C25 C21 C22 C27 173.9(2)
C26 C21 C22 C27 -4.4(4)
Rh3 C21 C22 C27 -125.4(2)
C25 C21 C22 Rh3 -60.62(16)
C26 C21 C22 Rh3 121.0(2)
C21 C22 C23 C24 0.8(3)
C27 C22 C23 C24 -171.9(2)
Rh3 C22 C23 C24 62.47(17)
C21 C22 C23 C28 174.9(2)
C27 C22 C23 C28 2.2(4)
Rh3 C22 C23 C28 -123.5(3)
C21 C22 C23 Rh3 -61.62(16)
C27 C22 C23 Rh3 125.6(2)
C22 C23 C24 C25 -2.7(3)
C28 C23 C24 C25 -176.6(2)
Rh3 C23 C24 C25 59.09(16)
C22 C23 C24 C29 172.0(2)
C28 C23 C24 C29 -1.9(4)
Rh3 C23 C24 C29 -126.2(3)
C22 C23 C24 Rh3 -61.78(16)
C28 C23 C24 Rh3 124.4(3)
C23 C24 C25 C21 3.5(3)
C29 C24 C25 C21 -171.3(2)
Rh3 C24 C25 C21 64.02(16)
C23 C24 C25 C30 -179.6(2)
C29 C24 C25 C30 5.6(4)
Rh3 C24 C25 C30 -119.1(3)
C23 C24 C25 Rh3 -60.51(17)
C29 C24 C25 Rh3 124.7(2)
C22 C21 C25 C24 -3.0(3)
C26 C21 C25 C24 175.4(2)
Rh3 C21 C25 C24 -64.84(16)
C22 C21 C25 C30 -179.9(2)
C26 C21 C25 C30 -1.5(4)
Rh3 C21 C25 C30 118.3(3)
C22 C21 C25 Rh3 61.86(16)
C26 C21 C25 Rh3 -119.8(2)
C35 C31 C32 C33 0.5(3)
C36 C31 C32 C33 176.2(2)
Rh5 C31 C32 C33 -61.42(17)
C35 C31 C32 C37 -175.7(2)
C36 C31 C32 C37 0.1(4)
Rh5 C31 C32 C37 122.4(2)
C35 C31 C32 Rh5 61.94(16)
C36 C31 C32 Rh5 -122.3(3)
C31 C32 C33 C34 -0.2(3)
C37 C32 C33 C34 176.0(2)
Rh5 C32 C33 C34 -61.94(17)
C31 C32 C33 C38 -177.6(2)
C37 C32 C33 C38 -1.4(4)
Rh5 C32 C33 C38 120.7(3)
C31 C32 C33 Rh5 61.73(16)
C37 C32 C33 Rh5 -122.1(2)
C32 C33 C34 C35 -0.2(3)
C38 C33 C34 C35 177.2(2)
Rh5 C33 C34 C35 -62.44(17)
C32 C33 C34 C39 -177.8(2)
C38 C33 C34 C39 -0.4(4)
Rh5 C33 C34 C39 119.9(3)
C32 C33 C34 Rh5 62.27(17)
C38 C33 C34 Rh5 -120.3(3)
C33 C34 C35 C31 0.5(3)
C39 C34 C35 C31 178.1(2)
Rh5 C34 C35 C31 -61.42(16)
C33 C34 C35 C40 -176.1(2)
C39 C34 C35 C40 1.5(4)
Rh5 C34 C35 C40 122.0(2)
C33 C34 C35 Rh5 61.91(17)
C39 C34 C35 Rh5 -120.5(3)
C32 C31 C35 C34 -0.6(3)
C36 C31 C35 C34 -176.5(2)
Rh5 C31 C35 C34 61.16(16)
C32 C31 C35 C40 176.0(2)
C36 C31 C35 C40 0.1(4)
Rh5 C31 C35 C40 -122.3(2)
C32 C31 C35 Rh5 -61.78(16)
C36 C31 C35 Rh5 122.4(2)
C4S C1S C2S C3S 177.9(5)
C2S C1S C4S C5S 175.0(5)
